data_7052820
loop_
_publ_author_name
'McConnell, Anna J.'
'Serpell, Christopher J.'
'Beer, Paul D.'

_publ_section_title
;
 Extending the family of heteroditopic calix[4]diquinone receptors for
 cooperative AND ion-pair recognition
;
_journal_issue 1
_journal_name_full 'New Journal of Chemistry'
_journal_page_first 102
_journal_paper_doi 10.1039/c1nj20708c
_journal_volume 36
_journal_year 2012
_chemical_formula_moiety 'C44 H43 N3 O10, H20, .5(C5 H10 O2)'
_chemical_formula_sum 'C46.5 H50 N3 O12'
_chemical_formula_weight 842.92
_space_group_IT_number 14
_symmetry_cell_setting monoclinic
_symmetry_space_group_name_Hall '-P 2yab'
_symmetry_space_group_name_H-M 'P 1 21/a 1'
_atom_sites_solution_hydrogens geom
_atom_sites_solution_primary direct
_audit_creation_date 07-03-16
_audit_creation_method CRYSTALS_ver_12.84
_cell_angle_alpha 90
_cell_angle_beta 103.7671(5)
_cell_angle_gamma 90
_cell_formula_units_Z 4
_cell_length_a 13.37900(10)
_cell_length_b 15.0967(2)
_cell_length_c 20.7767(3)
_cell_measurement_reflns_used 10907
_cell_measurement_temperature 150
_cell_measurement_theta_max 29
_cell_measurement_theta_min 5
_cell_volume 4075.89(9)
_computing_cell_refinement 'DENZO/SCALEPACK (Otwinowski & Minor, 1997)'
_computing_data_collection 'COLLECT (Nonius, 1997-2001).'
_computing_data_reduction DENZO/SCALEPACK
_computing_molecular_graphics 'CAMERON (Watkin et al., 1996)'
_computing_publication_material CRYSTALS
_computing_structure_refinement 'CRYSTALS (Betteridge et al., 2003)'
_computing_structure_solution 'SIR92 (Altomare et al., 1994)'
_diffrn_ambient_temperature 150
_diffrn_measured_fraction_theta_full 0.993
_diffrn_measured_fraction_theta_max 0.983
_diffrn_measurement_device_type 'Nonius KappaCCD'
_diffrn_measurement_method \w
_diffrn_radiation_monochromator graphite
_diffrn_radiation_type 'Mo K\a'
_diffrn_radiation_wavelength 0.71073
_diffrn_reflns_av_R_equivalents 0.069
_diffrn_reflns_limit_h_max 18
_diffrn_reflns_limit_h_min -18
_diffrn_reflns_limit_k_max 20
_diffrn_reflns_limit_k_min -20
_diffrn_reflns_limit_l_max 28
_diffrn_reflns_limit_l_min -28
_diffrn_reflns_number 87793
_diffrn_reflns_theta_full 28.198
_diffrn_reflns_theta_max 29.070
_diffrn_reflns_theta_min 5.125
_diffrn_standards_number 0
_exptl_absorpt_coefficient_mu 0.100
_exptl_absorpt_correction_T_max 0.98
_exptl_absorpt_correction_T_min 0.82
_exptl_absorpt_correction_type multi-scan
_exptl_absorpt_process_details '(DENZO/SCALEPACK; Otwinowski & Minor, 1997)'
_exptl_crystal_colour colourless
_exptl_crystal_density_diffrn 1.374
_exptl_crystal_density_method 'not measured'
_exptl_crystal_description plate
_exptl_crystal_F_000 1784
_exptl_crystal_size_max 0.44
_exptl_crystal_size_mid 0.32
_exptl_crystal_size_min 0.20
_refine_diff_density_max 0.39
_refine_diff_density_min -0.58
_refine_ls_extinction_method None
_refine_ls_goodness_of_fit_ref 1.0808
_refine_ls_hydrogen_treatment constr
_refine_ls_matrix_type full
_refine_ls_number_parameters 559
_refine_ls_number_reflns 6235
_refine_ls_number_restraints 3
_refine_ls_R_factor_all 0.1113
_refine_ls_R_factor_gt 0.0519
_refine_ls_shift/su_max 0.000230
_refine_ls_structure_factor_coef F
_refine_ls_weighting_details
;
Method= Modified Sheldrick
w=1/[\s^2^(F^2^) + ( 0.01P)^2^ + 0.04P]
,where P=(max(Fo^2^,0) + 2Fc^2^)/3
;
_refine_ls_weighting_scheme calc
_refine_ls_wR_factor_all 0.0847
_refine_ls_wR_factor_gt 0.0595
_refine_ls_wR_factor_ref 0.0595
_reflns_limit_h_max 17
_reflns_limit_h_min -18
_reflns_limit_k_max 20
_reflns_limit_k_min 0
_reflns_limit_l_max 28
_reflns_limit_l_min 0
_reflns_number_gt 6235
_reflns_number_total 10734
_reflns_threshold_expression I>2.0\s(I)
_oxford_diffrn_Wilson_B_factor 2.33
_oxford_diffrn_Wilson_scale 14.43
_oxford_refine_ls_scale 0.2766(4)
_oxford_structure_analysis_title '3140748 Compound 84'
_cod_data_source_file c1nj20708c.txt
_cod_data_source_block 17
_cod_depositor_comments
;
The following automatic conversions were performed:

'_symmetry_cell_setting' value 'Monoclinic' changed to 'monoclinic'
according to /home/saulius/struct/CIF-dictionaries/cif_core.dic
dictionary named 'cif_core.dic' version 2.4.1 from 2010-06-29.

Automatic conversion script
Id: cif_fix_values 1715 2011-07-08 13:25:40Z adriana 
;
_cod_original_sg_symbol_H-M 'P 1 21/a 1 '
_cod_original_formula_sum 'C46.50 H50 N3 O12'
_cod_database_code 7052820

loop_
_symmetry_equiv_pos_as_xyz
x,y,z
-x,-y,-z
-x+1/2,y+1/2,-z
x+1/2,-y+1/2,z

loop_
_atom_site_label
_atom_site_type_symbol
_atom_site_fract_x
_atom_site_fract_y
_atom_site_fract_z
_atom_site_U_iso_or_equiv
_atom_site_occupancy
_atom_site_adp_type
_atom_site_refinement_flags_posn
_atom_site_disorder_assembly
_atom_site_disorder_group
N1 N -0.31048(16) 0.42536(13) 0.32119(10) 0.0416 1.0000 Uani . . .
C2 C -0.21253(17) 0.46965(15) 0.35143(11) 0.0340 1.0000 Uani . . .
C3 C -0.20387(18) 0.55929(15) 0.34072(11) 0.0347 1.0000 Uani . . .
C4 C -0.10926(18) 0.59948(14) 0.36621(11) 0.0341 1.0000 Uani . . .
C5 C -0.02665(17) 0.54981(14) 0.40099(11) 0.0331 1.0000 Uani . . .
C6 C -0.03729(17) 0.45925(14) 0.41167(10) 0.0317 1.0000 Uani . . .
C7 C -0.13211(18) 0.41954(14) 0.38720(10) 0.0339 1.0000 Uani . . .
C8 C 0.04814(18) 0.40091(15) 0.44919(10) 0.0343 1.0000 Uani . . .
N9 N 0.14461(15) 0.43277(12) 0.45961(9) 0.0377 1.0000 Uani . . .
C10 C 0.23286(19) 0.38101(17) 0.49484(11) 0.0418 1.0000 Uani . . .
C11 C 0.28164(18) 0.32746(16) 0.44982(11) 0.0378 1.0000 Uani . . .
O12 O 0.31935(11) 0.38673(10) 0.40779(7) 0.0355 1.0000 Uani . . .
C13 C 0.36744(17) 0.34045(15) 0.36408(11) 0.0359 1.0000 Uani . . .
C14 C 0.39837(16) 0.40330(16) 0.31656(11) 0.0374 1.0000 Uani . . .
O15 O 0.31253(10) 0.43826(10) 0.26662(7) 0.0314 1.0000 Uani . . .
C16 C 0.25920(16) 0.37357(13) 0.22344(10) 0.0296 1.0000 Uani . . .
C17 C 0.16422(16) 0.34415(14) 0.23165(10) 0.0296 1.0000 Uani . . .
C18 C 0.11176(16) 0.38341(15) 0.28240(10) 0.0320 1.0000 Uani . . .
C19 C 0.01320(15) 0.42953(14) 0.24693(10) 0.0276 1.0000 Uani . . .
C20 C 0.01692(15) 0.51309(14) 0.21846(10) 0.0263 1.0000 Uani . . .
C21 C -0.07151(15) 0.55381(14) 0.18069(10) 0.0279 1.0000 Uani . . .
C22 C -0.06773(17) 0.64396(15) 0.14875(12) 0.0347 1.0000 Uani . . .
C23 C -0.02212(16) 0.64130(14) 0.08845(11) 0.0324 1.0000 Uani . . .
C24 C 0.08013(16) 0.66538(13) 0.09306(10) 0.0289 1.0000 Uani . . .
C25 C 0.12700(16) 0.65504(14) 0.04041(11) 0.0307 1.0000 Uani . . .
C26 C 0.24220(16) 0.66928(14) 0.04879(11) 0.0320 1.0000 Uani . . .
C27 C 0.29755(15) 0.58312(14) 0.04413(10) 0.0297 1.0000 Uani . . .
C28 C 0.32201(15) 0.52644(15) 0.09925(10) 0.0292 1.0000 Uani . . .
C29 C 0.37042(16) 0.44492(15) 0.09621(11) 0.0341 1.0000 Uani . . .
C30 C 0.39558(18) 0.38420(17) 0.15577(13) 0.0442 1.0000 Uani . . .
C31 C 0.29959(17) 0.34397(15) 0.17102(11) 0.0356 1.0000 Uani . . .
C32 C 0.2447(2) 0.27923(16) 0.12930(12) 0.0447 1.0000 Uani . . .
C33 C 0.1530(2) 0.24660(16) 0.13842(13) 0.0463 1.0000 Uani . . .
C34 C 0.11327(18) 0.27976(15) 0.18848(12) 0.0396 1.0000 Uani . . .
C35 C 0.39420(16) 0.42127(16) 0.03694(12) 0.0375 1.0000 Uani . . .
C36 C 0.37205(17) 0.47636(17) -0.01757(11) 0.0383 1.0000 Uani . . .
C37 C 0.32393(16) 0.55625(16) -0.01360(11) 0.0343 1.0000 Uani . . .
O38 O 0.29661(12) 0.55669(10) 0.15524(7) 0.0358 1.0000 Uani . . .
C39 C 0.06627(18) 0.62527(15) -0.01968(11) 0.0375 1.0000 Uani . . .
C40 C -0.03596(18) 0.60374(16) -0.02624(12) 0.0412 1.0000 Uani . . .
C41 C -0.07950(17) 0.61100(15) 0.02718(12) 0.0383 1.0000 Uani . . .
O42 O 0.13862(11) 0.69387(9) 0.15472(7) 0.0297 1.0000 Uani . . .
C43 C 0.15682(18) 0.78812(14) 0.16136(12) 0.0350 1.0000 Uani . . .
C44 C 0.07155(18) 0.83772(14) 0.18105(11) 0.0353 1.0000 Uani . . .
O45 O 0.06957(11) 0.80985(9) 0.24598(7) 0.0340 1.0000 Uani . . .
C46 C -0.01240(18) 0.84814(15) 0.26917(12) 0.0373 1.0000 Uani . . .
C47 C 0.0026(2) 0.82452(15) 0.34082(13) 0.0436 1.0000 Uani . . .
N48 N -0.01201(15) 0.73021(12) 0.35151(10) 0.0404 1.0000 Uani . . .
C49 C -0.10277(19) 0.69810(15) 0.35588(12) 0.0388 1.0000 Uani . . .
O50 O -0.17968(14) 0.74416(11) 0.35187(11) 0.0568 1.0000 Uani . . .
C51 C -0.16458(16) 0.50916(15) 0.17299(11) 0.0316 1.0000 Uani . . .
C52 C -0.17047(16) 0.42728(15) 0.20107(11) 0.0342 1.0000 Uani . . .
C53 C -0.08198(17) 0.38759(14) 0.23731(10) 0.0314 1.0000 Uani . . .
O54 O 0.11294(10) 0.55177(9) 0.23100(7) 0.0315 1.0000 Uani . . .
O55 O 0.02824(13) 0.32816(11) 0.46946(8) 0.0471 1.0000 Uani . . .
O56 O -0.37722(13) 0.46747(13) 0.28305(11) 0.0574 1.0000 Uani . . .
O57 O -0.32087(17) 0.34810(13) 0.33300(12) 0.0800 1.0000 Uani . . .
O100 O 0.17790(13) 0.62045(11) 0.36262(8) 0.0449 1.0000 Uani . . .
C200 C 0.52984(19) 0.4878(2) 0.48357(11) 0.0730 0.5000 Uani D 1 1
O200 O 0.52980(19) 0.4883(2) 0.48383(11) 0.0730 0.5000 Uani . 1 2
O201 O 0.5611(2) 0.5027(2) 0.43161(15) 0.0399 0.5000 Uani D . .
C202 C 0.5844(3) 0.4067(3) 0.51511(15) 0.0849 1.0000 Uani D . .
C203 C 0.6437(4) 0.3849(4) 0.4736(3) 0.1346 1.0000 Uani D . .
H31 H -0.2599 0.5924 0.3170 0.0437 1.0000 Uiso R . .
H51 H 0.0372 0.5785 0.4182 0.0412 1.0000 Uiso R . .
H71 H -0.1406 0.3591 0.3939 0.0421 1.0000 Uiso R . .
H101 H 0.2829 0.4238 0.5191 0.0478 1.0000 Uiso R . .
H102 H 0.2099 0.3398 0.5251 0.0475 1.0000 Uiso R . .
H111 H 0.3384 0.2912 0.4758 0.0431 1.0000 Uiso R . .
H112 H 0.2304 0.2870 0.4222 0.0440 1.0000 Uiso R . .
H131 H 0.4304 0.3123 0.3903 0.0412 1.0000 Uiso R . .
H132 H 0.3201 0.2943 0.3408 0.0404 1.0000 Uiso R . .
H141 H 0.4328 0.4534 0.3407 0.0426 1.0000 Uiso R . .
H142 H 0.4452 0.3730 0.2940 0.0432 1.0000 Uiso R . .
H181 H 0.1567 0.4258 0.3117 0.0378 1.0000 Uiso R . .
H182 H 0.0948 0.3356 0.3094 0.0376 1.0000 Uiso R . .
H221 H -0.0289 0.6837 0.1821 0.0408 1.0000 Uiso R . .
H222 H -0.1387 0.6637 0.1340 0.0421 1.0000 Uiso R . .
H261 H 0.2534 0.7093 0.0147 0.0379 1.0000 Uiso R . .
H262 H 0.2700 0.6963 0.0925 0.0381 1.0000 Uiso R . .
H301 H 0.4353 0.4169 0.1939 0.0529 1.0000 Uiso R . .
H302 H 0.4379 0.3365 0.1449 0.0538 1.0000 Uiso R . .
H321 H 0.2724 0.2593 0.0948 0.0528 1.0000 Uiso R . .
H331 H 0.1168 0.2024 0.1100 0.0527 1.0000 Uiso R . .
H341 H 0.0486 0.2584 0.1940 0.0465 1.0000 Uiso R . .
H351 H 0.4269 0.3660 0.0349 0.0450 1.0000 Uiso R . .
H361 H 0.3903 0.4603 -0.0571 0.0474 1.0000 Uiso R . .
H371 H 0.3066 0.5928 -0.0506 0.0411 1.0000 Uiso R . .
H391 H 0.0961 0.6190 -0.0564 0.0448 1.0000 Uiso R . .
H401 H -0.0753 0.5826 -0.0680 0.0466 1.0000 Uiso R . .
H411 H -0.1475 0.5939 0.0238 0.0452 1.0000 Uiso R . .
H431 H 0.2203 0.7965 0.1966 0.0435 1.0000 Uiso R . .
H432 H 0.1673 0.8112 0.1194 0.0436 1.0000 Uiso R . .
H441 H 0.0861 0.9026 0.1809 0.0426 1.0000 Uiso R . .
H442 H 0.0049 0.8246 0.1503 0.0423 1.0000 Uiso R . .
H461 H -0.0096 0.9118 0.2647 0.0463 1.0000 Uiso R . .
H462 H -0.0806 0.8270 0.2435 0.0467 1.0000 Uiso R . .
H471 H -0.0453 0.8576 0.3588 0.0557 1.0000 Uiso R . .
H472 H 0.0731 0.8409 0.3642 0.0557 1.0000 Uiso R . .
H511 H -0.2244 0.5371 0.1478 0.0372 1.0000 Uiso R . .
H521 H -0.2343 0.3988 0.1955 0.0422 1.0000 Uiso R . .
H531 H -0.0846 0.3316 0.2561 0.0380 1.0000 Uiso R . .
H3 H 0.0401 0.6948 0.3541 0.0511 1.0000 Uiso . . .
H6 H 0.1152 0.5962 0.2074 0.0474 1.0000 Uiso . . .
H7 H 0.1521 0.4839 0.4425 0.0466 1.0000 Uiso . . .
H9 H 0.3072 0.5225 0.1865 0.0555 1.0000 Uiso . . .
H11 H 0.1677 0.5962 0.3246 0.0692 1.0000 Uiso . . .
H12 H 0.2186 0.6599 0.3584 0.0693 1.0000 Uiso . . .
H2021 H 0.6267 0.4209 0.5591 0.1017 1.0000 Uiso . . .
H2022 H 0.5373 0.3580 0.5184 0.1017 1.0000 Uiso . . .
H2031 H 0.6819 0.3272 0.4908 0.2007 1.0000 Uiso . . .
H2032 H 0.6977 0.4355 0.4740 0.2006 1.0000 Uiso . . .
H2033 H 0.5960 0.3742 0.4270 0.2007 1.0000 Uiso . . .

loop_
_atom_site_aniso_label
_atom_site_aniso_U_11
_atom_site_aniso_U_22
_atom_site_aniso_U_33
_atom_site_aniso_U_23
_atom_site_aniso_U_13
_atom_site_aniso_U_12
N1 0.0442(12) 0.0326(11) 0.0476(12) -0.0051(9) 0.0100(10) -0.0029(9)
C2 0.0411(13) 0.0305(12) 0.0336(12) -0.0062(10) 0.0153(10) -0.0059(10)
C3 0.0408(13) 0.0322(12) 0.0367(12) -0.0018(10) 0.0206(10) 0.0010(10)
C4 0.0436(13) 0.0272(11) 0.0387(12) -0.0036(10) 0.0242(11) -0.0040(10)
C5 0.0399(12) 0.0305(12) 0.0342(12) -0.0033(9) 0.0189(10) -0.0066(10)
C6 0.0442(13) 0.0309(12) 0.0235(11) -0.0041(9) 0.0151(10) -0.0046(10)
C7 0.0493(14) 0.0238(11) 0.0309(11) -0.0028(9) 0.0143(10) -0.0068(10)
C8 0.0462(14) 0.0312(12) 0.0258(11) -0.0052(9) 0.0094(10) -0.0077(10)
N9 0.0483(12) 0.0318(10) 0.0340(10) 0.0009(8) 0.0118(9) -0.0064(9)
C10 0.0463(14) 0.0453(14) 0.0298(12) 0.0044(11) 0.0014(11) -0.0094(11)
C11 0.0383(12) 0.0375(13) 0.0334(12) 0.0097(10) 0.0001(10) -0.0042(10)
O12 0.0381(8) 0.0324(8) 0.0333(8) 0.0067(7) 0.0031(7) -0.0050(7)
C13 0.0307(11) 0.0369(13) 0.0354(12) 0.0081(10) -0.0016(10) 0.0025(10)
C14 0.0257(11) 0.0431(13) 0.0383(13) 0.0089(11) -0.0026(10) -0.0025(10)
O15 0.0275(7) 0.0315(8) 0.0321(8) 0.0058(6) 0.0007(6) -0.0008(6)
C16 0.0300(11) 0.0241(11) 0.0309(11) 0.0057(9) -0.0002(9) 0.0056(9)
C17 0.0318(11) 0.0246(11) 0.0294(11) 0.0050(9) 0.0009(9) 0.0020(9)
C18 0.0365(12) 0.0315(12) 0.0264(11) 0.0051(9) 0.0044(9) -0.0066(9)
C19 0.0299(11) 0.0313(11) 0.0227(10) -0.0034(9) 0.0083(8) -0.0046(9)
C20 0.0258(10) 0.0296(11) 0.0255(10) -0.0057(9) 0.0097(8) -0.0058(9)
C21 0.0277(11) 0.0295(11) 0.0287(11) -0.0047(9) 0.0113(9) 0.0006(9)
C22 0.0268(11) 0.0338(12) 0.0455(13) 0.0020(10) 0.0124(10) 0.0066(9)
C23 0.0301(11) 0.0261(11) 0.0410(13) 0.0077(10) 0.0084(10) 0.0079(9)
C24 0.0312(11) 0.0220(10) 0.0326(12) 0.0073(9) 0.0057(9) 0.0051(9)
C25 0.0351(11) 0.0233(11) 0.0342(12) 0.0079(9) 0.0091(10) 0.0033(9)
C26 0.0385(12) 0.0293(11) 0.0313(11) 0.0056(9) 0.0140(10) -0.0043(10)
C27 0.0249(10) 0.0344(12) 0.0310(11) -0.0010(9) 0.0088(9) -0.0070(9)
C28 0.0217(10) 0.0387(12) 0.0280(11) -0.0018(9) 0.0072(8) -0.0027(9)
C29 0.0231(10) 0.0428(13) 0.0368(12) 0.0033(10) 0.0082(9) 0.0055(10)
C30 0.0353(13) 0.0522(15) 0.0467(14) 0.0093(12) 0.0134(11) 0.0192(11)
C31 0.0351(12) 0.0348(13) 0.0362(12) 0.0098(10) 0.0072(10) 0.0143(10)
C32 0.0552(16) 0.0382(14) 0.0394(13) -0.0040(11) 0.0088(12) 0.0212(12)
C33 0.0457(15) 0.0327(13) 0.0551(16) -0.0101(12) 0.0013(12) 0.0044(11)
C34 0.0374(12) 0.0292(12) 0.0489(14) -0.0032(11) 0.0036(11) -0.0006(10)
C35 0.0262(11) 0.0454(14) 0.0432(13) -0.0036(11) 0.0125(10) 0.0054(10)
C36 0.0303(11) 0.0548(15) 0.0338(12) -0.0094(11) 0.0155(10) -0.0042(11)
C37 0.0305(11) 0.0456(14) 0.0291(11) 0.0022(10) 0.0114(9) -0.0084(10)
O38 0.0448(9) 0.0381(9) 0.0266(8) 0.0030(7) 0.0128(7) 0.0070(7)
C39 0.0429(13) 0.0375(13) 0.0317(12) 0.0071(10) 0.0079(10) 0.0064(11)
C40 0.0384(13) 0.0432(14) 0.0365(13) 0.0070(11) -0.0018(10) 0.0059(11)
C41 0.0272(11) 0.0383(13) 0.0464(14) 0.0077(11) 0.0031(10) 0.0063(10)
O42 0.0356(8) 0.0216(7) 0.0340(8) 0.0019(6) 0.0126(7) -0.0005(6)
C43 0.0426(13) 0.0249(11) 0.0415(13) 0.0012(10) 0.0179(11) -0.0047(10)
C44 0.0460(13) 0.0227(11) 0.0401(13) 0.0035(10) 0.0158(11) 0.0001(10)
O45 0.0375(8) 0.0290(8) 0.0403(9) 0.0041(7) 0.0185(7) 0.0039(7)
C46 0.0402(13) 0.0223(11) 0.0554(15) 0.0011(10) 0.0230(11) 0.0007(10)
C47 0.0580(15) 0.0271(12) 0.0556(15) -0.0048(11) 0.0329(13) -0.0072(11)
N48 0.0475(12) 0.0268(10) 0.0558(13) 0.0023(9) 0.0297(10) -0.0021(9)
C49 0.0471(14) 0.0278(12) 0.0477(14) 0.0009(10) 0.0233(11) -0.0020(11)
O50 0.0484(11) 0.0295(9) 0.0975(15) 0.0015(9) 0.0275(10) 0.0034(8)
C51 0.0227(10) 0.0394(13) 0.0334(12) -0.0080(10) 0.0080(9) 0.0000(9)
C52 0.0270(11) 0.0402(13) 0.0379(12) -0.0108(10) 0.0130(10) -0.0112(10)
C53 0.0366(12) 0.0305(11) 0.0310(11) -0.0027(9) 0.0154(10) -0.0087(10)
O54 0.0257(7) 0.0293(8) 0.0384(8) 0.0045(6) 0.0055(6) -0.0062(6)
O55 0.0562(11) 0.0342(9) 0.0458(10) 0.0086(8) 0.0021(8) -0.0109(8)
O56 0.0360(10) 0.0475(11) 0.0869(14) 0.0104(10) 0.0112(10) 0.0022(9)
O57 0.0748(14) 0.0313(11) 0.1093(18) 0.0109(11) -0.0273(13) -0.0190(10)
O100 0.0451(9) 0.0504(11) 0.0424(9) -0.0056(8) 0.0165(8) -0.0127(8)
C200 0.0714(19) 0.105(2) 0.0316(14) 0.0186(14) -0.0097(10) -0.0532(17)
O200 0.0714(19) 0.105(2) 0.0316(14) 0.0186(14) -0.0097(10) -0.0532(17)
O201 0.0385(18) 0.0456(19) 0.0347(18) -0.0023(15) 0.0071(14) -0.0048(15)
C202 0.077(2) 0.136(4) 0.0414(17) 0.006(2) 0.0135(17) -0.042(2)
C203 0.130(4) 0.110(4) 0.156(5) -0.022(4) 0.019(4) -0.001(3)

loop_
_atom_type_symbol
_atom_type_scat_dispersion_real
_atom_type_scat_dispersion_imag
_atom_type_scat_Cromer_Mann_a1
_atom_type_scat_Cromer_Mann_b1
_atom_type_scat_Cromer_Mann_a2
_atom_type_scat_Cromer_Mann_b2
_atom_type_scat_Cromer_Mann_a3
_atom_type_scat_Cromer_Mann_b3
_atom_type_scat_Cromer_Mann_a4
_atom_type_scat_Cromer_Mann_b4
_atom_type_scat_Cromer_Mann_c
_atom_type_scat_source
C 0.0033 0.0016 2.3100 20.8439 1.0200 10.2075 1.5886 0.5687 0.8650 51.6512 0.2156 'International Tables Vol C 4.2.6.8 and 6.1.1.4'
H 0.0000 0.0000 0.4930 10.5109 0.3229 26.1257 0.1402 3.1424 0.0408 57.7998 0.0030 'International Tables Vol C 4.2.6.8 and 6.1.1.4'
N 0.0061 0.0033 12.2126 0.0057 3.1322 9.8933 2.0125 28.9975 1.1663 0.5826 -11.5290 'International Tables Vol C 4.2.6.8 and 6.1.1.4'
O 0.0106 0.0060 3.0485 13.2771 2.2868 5.7011 1.5463 0.3239 0.8670 32.9089 0.2508 'International Tables Vol C 4.2.6.8 and 6.1.1.4'

loop_
_geom_angle_atom_site_label_1
_geom_angle_site_symmetry_1
_geom_angle_atom_site_label_2
_geom_angle_atom_site_label_3
_geom_angle
_geom_angle_publ_flag
C2 . N1 O56 118.65(19) no
C2 . N1 O57 119.1(2) no
O56 . N1 O57 122.2(2) no
N1 . C2 C3 118.5(2) no
N1 . C2 C7 118.82(19) no
C3 . C2 C7 122.7(2) no
C2 . C3 C4 118.0(2) no
C2 . C3 H31 121.3 no
C4 . C3 H31 120.6 no
C3 . C4 C5 120.2(2) no
C3 . C4 C49 117.0(2) no
C5 . C4 C49 122.8(2) no
C4 . C5 C6 120.8(2) no
C4 . C5 H51 119.0 no
C6 . C5 H51 120.2 no
C5 . C6 C7 118.9(2) no
C5 . C6 C8 124.1(2) no
C7 . C6 C8 116.93(19) no
C6 . C7 C2 119.3(2) no
C6 . C7 H71 120.1 no
C2 . C7 H71 120.6 no
C6 . C8 N9 117.07(19) no
C6 . C8 O55 120.1(2) no
N9 . C8 O55 122.9(2) no
C8 . N9 C10 121.32(19) no
C8 . N9 H7 117.0 no
C10 . N9 H7 121.6 no
N9 . C10 C11 113.35(19) no
N9 . C10 H101 106.1 no
C11 . C10 H101 109.4 no
N9 . C10 H102 108.7 no
C11 . C10 H102 107.8 no
H101 . C10 H102 111.6 no
C10 . C11 O12 108.32(19) no
C10 . C11 H111 110.6 no
O12 . C11 H111 110.2 no
C10 . C11 H112 110.4 no
O12 . C11 H112 109.3 no
H111 . C11 H112 108.0 no
C11 . O12 C13 111.38(17) no
O12 . C13 C14 110.45(19) no
O12 . C13 H131 108.6 no
C14 . C13 H131 107.7 no
O12 . C13 H132 109.0 no
C14 . C13 H132 111.8 no
H131 . C13 H132 109.3 no
C13 . C14 O15 113.96(17) no
C13 . C14 H141 109.1 no
O15 . C14 H141 106.6 no
C13 . C14 H142 109.1 no
O15 . C14 H142 108.4 no
H141 . C14 H142 109.6 no
C14 . O15 C16 113.58(16) no
O15 . C16 C17 118.94(18) no
O15 . C16 C31 119.26(19) no
C17 . C16 C31 121.7(2) no
C16 . C17 C18 123.07(19) no
C16 . C17 C34 117.8(2) no
C18 . C17 C34 119.02(19) no
C17 . C18 C19 109.48(16) no
C17 . C18 H181 111.6 no
C19 . C18 H181 109.6 no
C17 . C18 H182 108.7 no
C19 . C18 H182 109.0 no
H181 . C18 H182 108.5 no
C18 . C19 C20 120.30(18) no
C18 . C19 C53 121.33(19) no
C20 . C19 C53 118.19(19) no
C19 . C20 C21 121.58(18) no
C19 . C20 O54 115.30(18) no
C21 . C20 O54 123.12(18) no
C20 . C21 C22 121.83(18) no
C20 . C21 C51 117.80(19) no
C22 . C21 C51 120.36(19) no
C21 . C22 C23 113.45(17) no
C21 . C22 H221 108.1 no
C23 . C22 H221 110.7 no
C21 . C22 H222 106.3 no
C23 . C22 H222 107.5 no
H221 . C22 H222 110.7 no
C22 . C23 C24 121.0(2) no
C22 . C23 C41 121.2(2) no
C24 . C23 C41 117.7(2) no
C23 . C24 C25 122.2(2) no
C23 . C24 O42 117.89(18) no
C25 . C24 O42 119.65(18) no
C24 . C25 C26 121.76(19) no
C24 . C25 C39 117.7(2) no
C26 . C25 C39 120.42(19) no
C25 . C26 C27 111.64(17) no
C25 . C26 H261 109.4 no
C27 . C26 H261 109.0 no
C25 . C26 H262 108.2 no
C27 . C26 H262 109.4 no
H261 . C26 H262 109.1 no
C26 . C27 C28 119.66(18) no
C26 . C27 C37 122.40(19) no
C28 . C27 C37 117.9(2) no
C27 . C28 C29 121.31(19) no
C27 . C28 O38 115.71(19) no
C29 . C28 O38 122.97(19) no
C28 . C29 C30 120.8(2) no
C28 . C29 C35 118.2(2) no
C30 . C29 C35 121.1(2) no
C29 . C30 C31 112.21(18) no
C29 . C30 H301 109.2 no
C31 . C30 H301 110.9 no
C29 . C30 H302 106.6 no
C31 . C30 H302 108.6 no
H301 . C30 H302 109.2 no
C30 . C31 C16 122.4(2) no
C30 . C31 C32 119.8(2) no
C16 . C31 C32 117.6(2) no
C31 . C32 C33 121.4(2) no
C31 . C32 H321 117.2 no
C33 . C32 H321 121.4 no
C32 . C33 C34 119.5(2) no
C32 . C33 H331 120.5 no
C34 . C33 H331 120.0 no
C17 . C34 C33 121.8(2) no
C17 . C34 H341 118.6 no
C33 . C34 H341 119.6 no
C29 . C35 C36 121.5(2) no
C29 . C35 H351 118.1 no
C36 . C35 H351 120.3 no
C35 . C36 C37 119.4(2) no
C35 . C36 H361 120.7 no
C37 . C36 H361 119.9 no
C27 . C37 C36 121.7(2) no
C27 . C37 H371 118.4 no
C36 . C37 H371 119.9 no
C28 . O38 H9 115.8 no
C25 . C39 C40 121.2(2) no
C25 . C39 H391 119.2 no
C40 . C39 H391 119.7 no
C39 . C40 C41 120.1(2) no
C39 . C40 H401 119.1 no
C41 . C40 H401 120.8 no
C23 . C41 C40 121.0(2) no
C23 . C41 H411 118.3 no
C40 . C41 H411 120.7 no
C24 . O42 C43 115.76(16) no
O42 . C43 C44 113.31(17) no
O42 . C43 H431 107.0 no
C44 . C43 H431 108.0 no
O42 . C43 H432 108.8 no
C44 . C43 H432 110.1 no
H431 . C43 H432 109.5 no
C43 . C44 O45 107.37(18) no
C43 . C44 H441 109.1 no
O45 . C44 H441 110.0 no
C43 . C44 H442 110.6 no
O45 . C44 H442 109.7 no
H441 . C44 H442 110.0 no
C44 . O45 C46 113.09(17) no
O45 . C46 C47 107.98(19) no
O45 . C46 H461 108.7 no
C47 . C46 H461 109.5 no
O45 . C46 H462 111.8 no
C47 . C46 H462 110.2 no
H461 . C46 H462 108.6 no
C46 . C47 N48 113.1(2) no
C46 . C47 H471 108.7 no
N48 . C47 H471 108.9 no
C46 . C47 H472 108.5 no
N48 . C47 H472 108.4 no
H471 . C47 H472 109.2 no
C47 . N48 C49 121.5(2) no
C47 . N48 H3 118.3 no
C49 . N48 H3 120.2 no
C4 . C49 N48 117.0(2) no
C4 . C49 O50 119.5(2) no
N48 . C49 O50 123.5(2) no
C21 . C51 C52 121.7(2) no
C21 . C51 H511 117.6 no
C52 . C51 H511 120.6 no
C51 . C52 C53 119.5(2) no
C51 . C52 H521 120.0 no
C53 . C52 H521 120.4 no
C19 . C53 C52 121.1(2) no
C19 . C53 H531 118.3 no
C52 . C53 H531 120.5 no
C20 . O54 H6 113.0 no
H11 . O100 H12 100.1 no
C200 2_666 C200 O201 144.5(4) no
C200 2_666 C200 C202 108.5(3) no
O201 . C200 C202 107.0(3) no
O200 2_666 O200 O201 144.9(4) no
O200 2_666 O200 C202 108.4(3) no
O201 . O200 C202 106.5(3) no
C200 . C202 C203 102.7(3) no
C200 . C202 H2021 110.1 no
C203 . C202 H2021 110.8 no
C200 . C202 H2022 112.9 no
C203 . C202 H2022 110.5 no
H2021 . C202 H2022 109.7 no
O200 . C202 C203 102.9(3) no
O200 . C202 H2021 109.8 no
C203 . C202 H2021 110.8 no
O200 . C202 H2022 113.0 no
C203 . C202 H2022 110.5 no
H2021 . C202 H2022 109.7 no
C202 . C203 H2031 107.7 no
C202 . C203 H2032 109.1 no
H2031 . C203 H2032 109.2 no
C202 . C203 H2033 108.1 no
H2031 . C203 H2033 109.6 no
H2032 . C203 H2033 113.0 no

loop_
_geom_bond_atom_site_label_1
_geom_bond_atom_site_label_2
_geom_bond_site_symmetry_2
_geom_bond_distance
_geom_bond_publ_flag
N1 C2 . 1.472(3) no
N1 O56 . 1.222(3) no
N1 O57 . 1.207(3) no
C2 C3 . 1.381(3) no
C2 C7 . 1.379(3) no
C3 C4 . 1.390(3) no
C3 H31 . 0.937 no
C4 C5 . 1.388(3) no
C4 C49 . 1.510(3) no
C5 C6 . 1.398(3) no
C5 H51 . 0.949 no
C6 C7 . 1.386(3) no
C6 C8 . 1.505(3) no
C7 H71 . 0.934 no
C8 N9 . 1.346(3) no
C8 O55 . 1.228(3) no
N9 C10 . 1.459(3) no
N9 H7 . 0.866 no
C10 C11 . 1.498(3) no
C10 H101 . 0.979 no
C10 H102 . 0.984 no
C11 O12 . 1.424(3) no
C11 H111 . 0.987 no
C11 H112 . 0.992 no
O12 C13 . 1.416(3) no
C13 C14 . 1.497(3) no
C13 H131 . 0.985 no
C13 H132 . 0.988 no
C14 O15 . 1.451(2) no
C14 H141 . 0.962 no
C14 H142 . 0.980 no
O15 C16 . 1.401(3) no
C16 C17 . 1.394(3) no
C16 C31 . 1.399(3) no
C17 C18 . 1.519(3) no
C17 C34 . 1.387(3) no
C18 C19 . 1.518(3) no
C18 H181 . 0.983 no
C18 H182 . 0.974 no
C19 C20 . 1.399(3) no
C19 C53 . 1.393(3) no
C20 C21 . 1.397(3) no
C20 O54 . 1.378(2) no
C21 C22 . 1.520(3) no
C21 C51 . 1.391(3) no
C22 C23 . 1.519(3) no
C22 H221 . 0.969 no
C22 H222 . 0.973 no
C23 C24 . 1.396(3) no
C23 C41 . 1.398(3) no
C24 C25 . 1.393(3) no
C24 O42 . 1.400(3) no
C25 C26 . 1.524(3) no
C25 C39 . 1.392(3) no
C26 C27 . 1.511(3) no
C26 H261 . 0.969 no
C26 H262 . 0.984 no
C27 C28 . 1.404(3) no
C27 C37 . 1.389(3) no
C28 C29 . 1.399(3) no
C28 O38 . 1.366(2) no
C29 C30 . 1.512(3) no
C29 C35 . 1.390(3) no
C30 C31 . 1.521(3) no
C30 H301 . 0.976 no
C30 H302 . 0.975 no
C31 C32 . 1.394(3) no
C32 C33 . 1.376(4) no
C32 H321 . 0.932 no
C33 C34 . 1.370(3) no
C33 H331 . 0.944 no
C34 H341 . 0.955 no
C35 C36 . 1.379(3) no
C35 H351 . 0.948 no
C36 C37 . 1.379(3) no
C36 H361 . 0.942 no
C37 H371 . 0.929 no
O38 H9 . 0.814 no
C39 C40 . 1.381(3) no
C39 H391 . 0.947 no
C40 C41 . 1.375(3) no
C40 H401 . 0.956 no
C41 H411 . 0.933 no
O42 C43 . 1.445(2) no
C43 C44 . 1.500(3) no
C43 H431 . 0.988 no
C43 H432 . 0.979 no
C44 O45 . 1.419(3) no
C44 H441 . 0.998 no
C44 H442 . 0.986 no
O45 C46 . 1.422(3) no
C46 C47 . 1.497(4) no
C46 H461 . 0.968 no
C46 H462 . 0.994 no
C47 N48 . 1.461(3) no
C47 H471 . 0.955 no
C47 H472 . 0.984 no
N48 C49 . 1.330(3) no
N48 H3 . 0.871 no
C49 O50 . 1.228(3) no
C51 C52 . 1.377(3) no
C51 H511 . 0.945 no
C52 C53 . 1.380(3) no
C52 H521 . 0.938 no
C53 H531 . 0.935 no
O54 H6 . 0.836 no
O100 H11 . 0.852 no
O100 H12 . 0.827 no
C200 C200 2_666 1.224(6) no
C200 O201 . 1.267(3) no
C200 C202 . 1.496(5) no
O200 O200 2_666 1.211(6) no
O200 O201 . 1.271(3) no
O200 C202 . 1.500(5) no
C202 C203 . 1.344(6) no
C202 H2021 . 0.977 no
C202 H2022 . 0.982 no
C202 C203 . 1.344(6) no
C202 H2021 . 0.977 no
C202 H2022 . 0.982 no
C203 H2031 . 1.030 no
C203 H2032 . 1.050 no
C203 H2033 . 1.037 no

loop_
_geom_hbond_atom_site_label_D
_geom_hbond_atom_site_label_H
_geom_hbond_atom_site_label_A
_geom_hbond_site_symmetry_A
_geom_hbond_angle_DHA
_geom_hbond_distance_DH
_geom_hbond_distance_HA
_geom_hbond_distance_DA
_geom_hbond_publ_flag
O54 H6 O42 . 173 0.84 1.91 2.737(2) yes
O38 H9 O15 . 172 0.81 2.08 2.892(2) yes
O100 H11 O54 . 167 0.85 2.02 2.860(2) yes
O100 H12 O50 4_565 178 0.83 2.01 2.839(2) yes
C30 H301 C14 . 123 0.98 2.72 3.344(2) yes
C52 H521 C33 4_455 144 0.94 2.77 3.564(2) yes
